data_1517809
loop_
_publ_author_name
'Gushchin, Pavel V.'
'Kuznetsov, Maxim L.'
'Haukka, Matti'
'Kukushkin, Vadim Yu'

_publ_section_title
;
 Anionic halide&#x00B7;&#x00B7;&#x00B7;alcohol clusters in the solid
 state.
;
_journal_issue 40
_journal_name_full 'The journal of physical chemistry. A'
_journal_page_first 9529
_journal_page_last 9539
_journal_paper_doi 10.1021/jp506256a
_journal_volume 118
_journal_year 2014
_chemical_formula_moiety 'C36 H42 N10 O2 Pt, 2(C H4 O), 2(Cl)'
_chemical_formula_sum 'C38 H50 Cl2 N10 O4 Pt'
_chemical_formula_weight 976.87
_chemical_name_systematic
; 
 ? 
;
_space_group_IT_number 14
_symmetry_cell_setting monoclinic
_symmetry_space_group_name_Hall '-P 2ybc'
_symmetry_space_group_name_H-M 'P 1 21/c 1'
_atom_sites_solution_hydrogens geom
_atom_sites_solution_primary direct
_atom_sites_solution_secondary difmap
_audit_creation_method SHELXL-97
_cell_angle_alpha 90.00
_cell_angle_beta 105.5720(10)
_cell_angle_gamma 90.00
_cell_formula_units_Z 2
_cell_length_a 8.8123(5)
_cell_length_b 21.8035(13)
_cell_length_c 10.7171(6)
_cell_measurement_reflns_used 9961
_cell_measurement_temperature 100(2)
_cell_measurement_theta_max 33.11
_cell_measurement_theta_min 2.40
_cell_volume 1983.6(2)
_computing_cell_refinement 'SAINT (Bruker AXS, 2009)'
_computing_data_collection 'APEX2 (Bruker AXS, 2010)'
_computing_data_reduction 'SAINT (Bruker AXS, 2009)'
_computing_molecular_graphics 'Diamond v.3.2f (Brandenburg, 2010)'
_computing_publication_material 'SHELXL-97 (Sheldrick, 2008)'
_computing_structure_refinement 'SHELXL-97 (Sheldrick, 2008)'
_computing_structure_solution 'SHELXS-97 (Sheldrick, 2008)'
_diffrn_ambient_temperature 100(2)
_diffrn_detector_area_resol_mean 16
_diffrn_measured_fraction_theta_full 0.981
_diffrn_measured_fraction_theta_max 0.981
_diffrn_measurement_device '62mm x 62mm CCD camera on \k-goniostat'
_diffrn_measurement_device_type 'Bruker KAPPA APEX II CCD'
_diffrn_measurement_method '\f scans and \w scans with \k offset'
_diffrn_radiation_monochromator 'horizontally mounted graphite crystal'
_diffrn_radiation_source 'fine-focus sealed tube'
_diffrn_radiation_type MoK\a
_diffrn_radiation_wavelength 0.71073
_diffrn_reflns_av_R_equivalents 0.0169
_diffrn_reflns_av_sigmaI/netI 0.0183
_diffrn_reflns_limit_h_max 12
_diffrn_reflns_limit_h_min -9
_diffrn_reflns_limit_k_max 24
_diffrn_reflns_limit_k_min -29
_diffrn_reflns_limit_l_max 14
_diffrn_reflns_limit_l_min -14
_diffrn_reflns_number 16376
_diffrn_reflns_theta_full 29.14
_diffrn_reflns_theta_max 29.14
_diffrn_reflns_theta_min 2.18
_exptl_absorpt_coefficient_mu 3.726
_exptl_absorpt_correction_T_max 0.6160
_exptl_absorpt_correction_T_min 0.3386
_exptl_absorpt_correction_type multi-scan
_exptl_absorpt_process_details 'SADABS (Sheldrick, 2008)'
_exptl_crystal_colour colourless
_exptl_crystal_density_diffrn 1.636
_exptl_crystal_density_method 'not measured'
_exptl_crystal_description block
_exptl_crystal_F_000 984
_exptl_crystal_size_max 0.37
_exptl_crystal_size_mid 0.19
_exptl_crystal_size_min 0.14
_refine_diff_density_max 1.262
_refine_diff_density_min -0.670
_refine_diff_density_rms 0.079
_refine_ls_extinction_method none
_refine_ls_goodness_of_fit_ref 1.050
_refine_ls_hydrogen_treatment constr
_refine_ls_matrix_type full
_refine_ls_number_parameters 251
_refine_ls_number_reflns 5243
_refine_ls_number_restraints 0
_refine_ls_restrained_S_all 1.050
_refine_ls_R_factor_all 0.0253
_refine_ls_R_factor_gt 0.0184
_refine_ls_shift/su_max 0.001
_refine_ls_shift/su_mean 0.000
_refine_ls_structure_factor_coef Fsqd
_refine_ls_weighting_details 'calc w=1/[\s^2^(Fo^2^)+(0.0202P)^2^+1.7748P] where P=(Fo^2^+2Fc^2^)/3'
_refine_ls_weighting_scheme calc
_refine_ls_wR_factor_gt 0.0425
_refine_ls_wR_factor_ref 0.0455
_reflns_number_gt 4409
_reflns_number_total 5243
_reflns_threshold_expression >2sigma(I)
_cod_data_source_file jp506256a_si_001.cif
_cod_data_source_block 4cl2meoh2
_cod_depositor_comments 'Adding full bibliography for 1517806--1517811.cif.'
_cod_original_sg_symbol_H-M 'P 21/c'
_cod_database_code 1517809

loop_
_symmetry_equiv_pos_as_xyz
'x, y, z'
'-x, y+1/2, -z+1/2'
'-x, -y, -z'
'x, -y-1/2, z-1/2'

loop_
_atom_site_label
_atom_site_type_symbol
_atom_site_fract_x
_atom_site_fract_y
_atom_site_fract_z
_atom_site_U_iso_or_equiv
_atom_site_adp_type
_atom_site_occupancy
_atom_site_symmetry_multiplicity
_atom_site_calc_flag
_atom_site_refinement_flags
Pt1 Pt 0.5000 0.5000 0.5000 0.01274(3) Uani 1 2 d S
Cl1 Cl 0.71657(6) 0.56661(2) 0.94476(5) 0.02149(10) Uani 1 1 d .
O1 O 0.10184(19) 0.66645(7) -0.03884(14) 0.0250(3) Uani 1 1 d .
O1S O 0.92929(18) 0.55136(7) 0.75513(14) 0.0229(3) Uani 1 1 d .
H1O H 0.8996 0.5531 0.8214 0.034 Uiso 1 1 d R
N5 N 0.3527(2) 0.52713(8) 0.33341(15) 0.0159(3) Uani 1 1 d .
H5 H 0.2555 0.5167 0.3044 0.024 Uiso 1 1 d R
N3 N 0.55504(19) 0.57278(7) 0.26080(15) 0.0140(3) Uani 1 1 d .
N1 N 0.3456(2) 0.51163(7) 0.60644(16) 0.0148(3) Uani 1 1 d .
N4 N 0.2945(2) 0.58810(8) 0.14696(16) 0.0174(3) Uani 1 1 d .
N2 N 0.7767(2) 0.52156(8) 0.23665(16) 0.0169(3) Uani 1 1 d .
H2N H 0.8438 0.4904 0.2372 0.025 Uiso 1 1 d R
H2M H 0.7593 0.5387 0.1610 0.025 Uiso 1 1 d R
C14 C 0.3948(2) 0.56027(9) 0.24785(17) 0.0156(4) Uani 1 1 d .
C7 C 0.6653(2) 0.52512(9) 0.29968(17) 0.0144(4) Uani 1 1 d .
C19 C 0.1261(2) 0.59136(10) 0.1342(2) 0.0216(4) Uani 1 1 d .
H19A H 0.1055 0.5852 0.2197 0.026 Uiso 1 1 calc R
H19B H 0.0705 0.5588 0.0748 0.026 Uiso 1 1 calc R
C18 C 0.0667(3) 0.65413(10) 0.0807(2) 0.0225(4) Uani 1 1 d .
H18A H -0.0487 0.6561 0.0677 0.027 Uiso 1 1 calc R
H18B H 0.1158 0.6860 0.1445 0.027 Uiso 1 1 calc R
C16 C 0.2675(3) 0.66357(10) -0.0232(2) 0.0233(4) Uani 1 1 d .
H16A H 0.3207 0.6952 0.0398 0.028 Uiso 1 1 calc R
H16B H 0.2899 0.6725 -0.1070 0.028 Uiso 1 1 calc R
C15 C 0.3324(3) 0.60100(10) 0.02405(18) 0.0195(4) Uani 1 1 d .
H15A H 0.2849 0.5694 -0.0410 0.023 Uiso 1 1 calc R
H15B H 0.4480 0.6004 0.0372 0.023 Uiso 1 1 calc R
C8 C 0.6031(2) 0.63657(9) 0.28286(18) 0.0148(4) Uani 1 1 d .
C13 C 0.5548(3) 0.66831(10) 0.37773(19) 0.0217(4) Uani 1 1 d .
H13 H 0.4931 0.6484 0.4260 0.026 Uiso 1 1 calc R
C12 C 0.5975(3) 0.72951(11) 0.4014(2) 0.0281(5) Uani 1 1 d .
H12 H 0.5629 0.7516 0.4651 0.034 Uiso 1 1 calc R
C11 C 0.6896(3) 0.75854(10) 0.3335(2) 0.0263(5) Uani 1 1 d .
H11 H 0.7203 0.8001 0.3515 0.032 Uiso 1 1 calc R
C10 C 0.7369(3) 0.72642(10) 0.2387(2) 0.0250(5) Uani 1 1 d .
H10 H 0.8007 0.7461 0.1920 0.030 Uiso 1 1 calc R
C9 C 0.6915(3) 0.66540(9) 0.2113(2) 0.0199(4) Uani 1 1 d .
H9 H 0.7210 0.6440 0.1443 0.024 Uiso 1 1 calc R
C1 C 0.2623(2) 0.56884(9) 0.58618(18) 0.0166(4) Uani 1 1 d .
C6 C 0.1225(3) 0.57404(10) 0.4895(2) 0.0242(4) Uani 1 1 d .
H6 H 0.0724 0.5386 0.4453 0.029 Uiso 1 1 calc R
C5 C 0.0563(3) 0.63176(12) 0.4578(2) 0.0329(6) Uani 1 1 d .
H5A H -0.0383 0.6359 0.3902 0.039 Uiso 1 1 calc R
C4 C 0.1267(3) 0.68314(11) 0.5237(2) 0.0332(6) Uani 1 1 d .
H4 H 0.0812 0.7225 0.5012 0.040 Uiso 1 1 calc R
C3 C 0.2641(3) 0.67717(10) 0.6231(2) 0.0284(5) Uani 1 1 d .
H3 H 0.3112 0.7124 0.6701 0.034 Uiso 1 1 calc R
C2 C 0.3328(3) 0.62016(10) 0.65393(19) 0.0213(4) Uani 1 1 d .
H2 H 0.4277 0.6162 0.7212 0.026 Uiso 1 1 calc R
C1S C 0.8586(3) 0.60309(12) 0.6797(3) 0.0383(6) Uani 1 1 d .
H1SA H 0.7547 0.6108 0.6934 0.057 Uiso 1 1 calc R
H1SB H 0.8471 0.5947 0.5878 0.057 Uiso 1 1 calc R
H1SC H 0.9256 0.6392 0.7062 0.057 Uiso 1 1 calc R

loop_
_atom_site_aniso_label
_atom_site_aniso_U_11
_atom_site_aniso_U_22
_atom_site_aniso_U_33
_atom_site_aniso_U_23
_atom_site_aniso_U_13
_atom_site_aniso_U_12
Pt1 0.01550(5) 0.01312(5) 0.00979(5) 0.00165(4) 0.00372(3) 0.00009(4)
Cl1 0.0281(3) 0.0220(2) 0.0167(2) -0.00048(18) 0.01002(18) -0.0002(2)
O1 0.0299(9) 0.0247(8) 0.0200(7) 0.0083(6) 0.0059(6) 0.0043(7)
O1S 0.0253(8) 0.0223(8) 0.0235(7) 0.0016(6) 0.0109(6) 0.0046(6)
N5 0.0151(8) 0.0188(8) 0.0130(7) 0.0039(6) 0.0024(6) -0.0003(7)
N3 0.0162(8) 0.0122(7) 0.0140(7) 0.0017(6) 0.0050(6) -0.0001(6)
N1 0.0174(8) 0.0145(8) 0.0135(7) 0.0011(6) 0.0057(6) 0.0011(6)
N4 0.0182(8) 0.0200(8) 0.0140(7) 0.0045(6) 0.0044(6) -0.0003(7)
N2 0.0195(8) 0.0173(8) 0.0156(7) 0.0019(6) 0.0079(6) 0.0029(7)
C14 0.0192(9) 0.0144(9) 0.0130(8) -0.0013(7) 0.0039(7) -0.0014(8)
C7 0.0176(9) 0.0140(9) 0.0114(8) -0.0023(7) 0.0034(7) -0.0014(8)
C19 0.0171(10) 0.0248(11) 0.0215(10) 0.0083(8) 0.0030(8) -0.0006(9)
C18 0.0230(11) 0.0229(11) 0.0221(10) 0.0065(8) 0.0070(8) 0.0016(9)
C16 0.0328(12) 0.0201(10) 0.0193(9) 0.0055(8) 0.0110(9) 0.0032(9)
C15 0.0273(11) 0.0199(10) 0.0105(8) 0.0014(7) 0.0037(8) 0.0015(9)
C8 0.0158(9) 0.0142(9) 0.0133(8) 0.0001(7) 0.0020(7) 0.0018(8)
C13 0.0256(11) 0.0225(10) 0.0181(9) -0.0020(8) 0.0080(8) 0.0011(9)
C12 0.0341(13) 0.0248(11) 0.0248(11) -0.0093(9) 0.0070(10) 0.0028(10)
C11 0.0292(12) 0.0152(10) 0.0293(11) -0.0030(8) -0.0009(9) -0.0014(9)
C10 0.0266(12) 0.0185(10) 0.0289(11) 0.0041(8) 0.0057(9) -0.0038(9)
C9 0.0242(11) 0.0163(9) 0.0202(9) 0.0002(8) 0.0079(8) 0.0000(8)
C1 0.0214(10) 0.0147(9) 0.0153(8) 0.0029(7) 0.0076(7) 0.0026(8)
C6 0.0255(11) 0.0192(10) 0.0253(10) -0.0032(8) 0.0022(9) 0.0022(9)
C5 0.0317(13) 0.0307(13) 0.0305(12) 0.0009(10) -0.0015(10) 0.0095(11)
C4 0.0444(15) 0.0199(11) 0.0331(13) 0.0014(9) 0.0065(11) 0.0101(11)
C3 0.0425(14) 0.0172(10) 0.0250(11) -0.0025(8) 0.0080(10) 0.0001(10)
C2 0.0274(11) 0.0202(10) 0.0160(9) 0.0000(8) 0.0056(8) -0.0011(9)
C1S 0.0452(16) 0.0340(14) 0.0399(14) 0.0046(11) 0.0190(12) 0.0030(12)

loop_
_atom_type_symbol
_atom_type_description
_atom_type_scat_dispersion_real
_atom_type_scat_dispersion_imag
_atom_type_scat_source
C C 0.0033 0.0016 'International Tables Vol C Tables 4.2.6.8 and 6.1.1.4'
H H 0.0000 0.0000 'International Tables Vol C Tables 4.2.6.8 and 6.1.1.4'
N N 0.0061 0.0033 'International Tables Vol C Tables 4.2.6.8 and 6.1.1.4'
O O 0.0106 0.0060 'International Tables Vol C Tables 4.2.6.8 and 6.1.1.4'
Cl Cl 0.1484 0.1585 'International Tables Vol C Tables 4.2.6.8 and 6.1.1.4'
Pt Pt -1.7033 8.3905 'International Tables Vol C Tables 4.2.6.8 and 6.1.1.4'

loop_
_geom_angle_atom_site_label_1
_geom_angle_atom_site_label_2
_geom_angle_atom_site_label_3
_geom_angle
_geom_angle_site_symmetry_1
_geom_angle_site_symmetry_3
N5 Pt1 N5 180.0 3_666 .
N5 Pt1 N1 95.37(7) 3_666 3_666
N5 Pt1 N1 84.63(7) . 3_666
N5 Pt1 N1 84.63(7) 3_666 .
N5 Pt1 N1 95.37(7) . .
N1 Pt1 N1 180.0 3_666 .
C18 O1 C16 110.45(16) . .
C1S O1S H1O 105.1 . .
C14 N5 Pt1 123.87(14) . .
C14 N5 H5 109.8 . .
Pt1 N5 H5 126.2 . .
C7 N3 C14 118.73(16) . .
C7 N3 C8 120.68(16) . .
C14 N3 C8 116.21(16) . .
C7 N1 C1 120.56(17) 3_666 .
C7 N1 Pt1 123.95(14) 3_666 .
C1 N1 Pt1 114.86(12) . .
C14 N4 C19 122.13(17) . .
C14 N4 C15 123.28(17) . .
C19 N4 C15 112.19(16) . .
C7 N2 H2N 127.7 . .
C7 N2 H2M 118.5 . .
H2N N2 H2M 106.4 . .
N5 C14 N4 124.71(19) . .
N5 C14 N3 120.50(17) . .
N4 C14 N3 114.67(17) . .
N1 C7 N2 124.65(19) 3_666 .
N1 C7 N3 119.48(18) 3_666 .
N2 C7 N3 115.87(17) . .
N4 C19 C18 108.57(17) . .
N4 C19 H19A 110.0 . .
C18 C19 H19A 110.0 . .
N4 C19 H19B 110.0 . .
C18 C19 H19B 110.0 . .
H19A C19 H19B 108.4 . .
O1 C18 C19 111.92(18) . .
O1 C18 H18A 109.2 . .
C19 C18 H18A 109.2 . .
O1 C18 H18B 109.2 . .
C19 C18 H18B 109.2 . .
H18A C18 H18B 107.9 . .
O1 C16 C15 111.25(18) . .
O1 C16 H16A 109.4 . .
C15 C16 H16A 109.4 . .
O1 C16 H16B 109.4 . .
C15 C16 H16B 109.4 . .
H16A C16 H16B 108.0 . .
N4 C15 C16 108.40(17) . .
N4 C15 H15A 110.0 . .
C16 C15 H15A 110.0 . .
N4 C15 H15B 110.0 . .
C16 C15 H15B 110.0 . .
H15A C15 H15B 108.4 . .
C9 C8 C13 120.59(19) . .
C9 C8 N3 121.84(17) . .
C13 C8 N3 117.55(18) . .
C8 C13 C12 119.4(2) . .
C8 C13 H13 120.3 . .
C12 C13 H13 120.3 . .
C11 C12 C13 120.8(2) . .
C11 C12 H12 119.6 . .
C13 C12 H12 119.6 . .
C12 C11 C10 119.3(2) . .
C12 C11 H11 120.3 . .
C10 C11 H11 120.3 . .
C11 C10 C9 120.6(2) . .
C11 C10 H10 119.7 . .
C9 C10 H10 119.7 . .
C8 C9 C10 119.3(2) . .
C8 C9 H9 120.4 . .
C10 C9 H9 120.4 . .
C6 C1 C2 120.60(19) . .
C6 C1 N1 120.06(18) . .
C2 C1 N1 118.91(18) . .
C1 C6 C5 119.2(2) . .
C1 C6 H6 120.4 . .
C5 C6 H6 120.4 . .
C4 C5 C6 120.6(2) . .
C4 C5 H5A 119.7 . .
C6 C5 H5A 119.7 . .
C5 C4 C3 119.8(2) . .
C5 C4 H4 120.1 . .
C3 C4 H4 120.1 . .
C2 C3 C4 120.2(2) . .
C2 C3 H3 119.9 . .
C4 C3 H3 119.9 . .
C3 C2 C1 119.6(2) . .
C3 C2 H2 120.2 . .
C1 C2 H2 120.2 . .
O1S C1S H1SA 109.5 . .
O1S C1S H1SB 109.5 . .
H1SA C1S H1SB 109.5 . .
O1S C1S H1SC 109.5 . .
H1SA C1S H1SC 109.5 . .
H1SB C1S H1SC 109.5 . .

loop_
_geom_bond_atom_site_label_1
_geom_bond_atom_site_label_2
_geom_bond_distance
_geom_bond_site_symmetry_2
_geom_bond_publ_flag
Pt1 N5 1.9945(16) 3_666 ?
Pt1 N5 1.9945(16) . yes
Pt1 N1 2.0124(17) 3_666 ?
Pt1 N1 2.0124(17) . yes
O1 C18 1.422(2) . yes
O1 C16 1.426(3) . yes
O1S C1S 1.430(3) . ?
O1S H1O 0.8211 . ?
N5 C14 1.297(2) . yes
N5 H5 0.8603 . ?
N3 C7 1.407(3) . yes
N3 C14 1.408(3) . yes
N3 C8 1.455(2) . yes
N1 C7 1.310(3) 3_666 yes
N1 C1 1.434(2) . yes
N4 C14 1.344(2) . yes
N4 C19 1.455(3) . yes
N4 C15 1.471(2) . yes
N2 C7 1.335(3) . yes
N2 H2N 0.9001 . ?
N2 H2M 0.8687 . ?
C7 N1 1.310(3) 3_666 ?
C19 C18 1.521(3) . ?
C19 H19A 0.9900 . ?
C19 H19B 0.9900 . ?
C18 H18A 0.9900 . ?
C18 H18B 0.9900 . ?
C16 C15 1.513(3) . ?
C16 H16A 0.9900 . ?
C16 H16B 0.9900 . ?
C15 H15A 0.9900 . ?
C15 H15B 0.9900 . ?
C8 C9 1.382(3) . ?
C8 C13 1.388(3) . ?
C13 C12 1.391(3) . ?
C13 H13 0.9500 . ?
C12 C11 1.381(3) . ?
C12 H12 0.9500 . ?
C11 C10 1.386(3) . ?
C11 H11 0.9500 . ?
C10 C9 1.398(3) . ?
C10 H10 0.9500 . ?
C9 H9 0.9500 . ?
C1 C6 1.386(3) . ?
C1 C2 1.387(3) . ?
C6 C5 1.390(3) . ?
C6 H6 0.9500 . ?
C5 C4 1.380(3) . ?
C5 H5A 0.9500 . ?
C4 C3 1.387(3) . ?
C4 H4 0.9500 . ?
C3 C2 1.383(3) . ?
C3 H3 0.9500 . ?
C2 H2 0.9500 . ?
C1S H1SA 0.9800 . ?
C1S H1SB 0.9800 . ?
C1S H1SC 0.9800 . ?

loop_
_geom_hbond_atom_site_label_D
_geom_hbond_atom_site_label_H
_geom_hbond_atom_site_label_A
_geom_hbond_distance_DH
_geom_hbond_distance_HA
_geom_hbond_distance_DA
_geom_hbond_angle_DHA
_geom_hbond_site_symmetry_A
_geom_hbond_publ_flag
O1S H1O Cl1 0.82 2.36 3.1305(16) 156.0 . yes
N5 H5 O1S 0.86 2.17 2.956(2) 152.2 3_666 yes
N2 H2N O1S 0.90 2.18 3.021(2) 155.6 3_766 yes
N2 H2M Cl1 0.87 2.33 3.1846(17) 169.6 1_554 yes
